data_4116296
loop_
_publ_author_name
'Eiichi Kimura'
'Teruhiro Gotoh'
'Tohru Koike'
'Motoo Shiro'

_publ_section_title
;
 Dynamic Enolate Recognition in Aqueous Solution by Zinc(II) in a
 Phenacyl-Pendant Cyclen Complex: Implications for the Role of Zinc(II) in
 Class II Aldolases
;
_journal_name_full 'Journal of the American Chemical Society'
_journal_page_first 1267
_journal_page_last 1274
_journal_paper_doi 10.1021/ja982904e
_journal_volume 121
_journal_year 1999
_chemical_formula_moiety 'C16 H27 Br N4 O2 Zn 2+, (Cl O4 1-)2'
_chemical_formula_structural '(Zn C16 H27 N4 O2 Br) (Cl O4)3'
_chemical_formula_sum 'C16 H27 Br Cl2 N4 O10 Zn'
_chemical_formula_weight 651.60
_space_group_IT_number 14
_symmetry_cell_setting monoclinic
_symmetry_Int_Tables_number 14
_symmetry_space_group_name_Hall '-P 2yn'
_symmetry_space_group_name_H-M 'P 1 21/n 1'
_audit_creation_date 'Sat Aug  8 13:38:32 1998'
_audit_creation_method 'from TEXRAY.INF file'
_cell_angle_alpha 90
_cell_angle_beta 97.12(3)
_cell_angle_gamma 90
_cell_formula_units_Z 4
_cell_length_a 12.221(8)
_cell_length_b 11.052(7)
_cell_length_c 18.194(9)
_cell_measurement_reflns_used 0
_cell_measurement_temperature 298.2
_cell_measurement_theta_max 0.0
_cell_measurement_theta_min 0.0
_cell_volume 2438(3)
_computing_cell_refinement
;

R-AXIS IV Data Processing Software (Rigaku, 1996)

;
_computing_data_collection
;

R-AXIS IV Data Processing Software (Rigaku, 1996)

;
_computing_data_reduction 'teXsan (MSC & Rigaku, 1998)'
_computing_molecular_graphics 'ORTEP (Johnson, 1976)'
_computing_publication_material 'teXsan (MSC & Rigaku, 1998)'
_computing_structure_refinement 'teXsan (MSC & Rigaku, 1998)'
_computing_structure_solution 'SIR92 (Altomare, 1994)'
_diffrn_ambient_temperature 298.2
_diffrn_detector_area_resol_mean 0.01
_diffrn_measurement_device_type 'Rigaku RAXIS-IV'
_diffrn_radiation_detector 'Imaging Plate'
_diffrn_radiation_monochromator graphite
_diffrn_radiation_source 'Rigaku rotating anode'
_diffrn_radiation_type 'Mo K\a'
_diffrn_radiation_wavelength 0.7107
_diffrn_reflns_av_R_equivalents 0.035
_diffrn_reflns_av_sigmaI/netI 0.044
_diffrn_reflns_limit_h_max 14
_diffrn_reflns_limit_h_min 0
_diffrn_reflns_limit_k_max 14
_diffrn_reflns_limit_k_min 0
_diffrn_reflns_limit_l_max 23
_diffrn_reflns_limit_l_min -23
_diffrn_reflns_number 4046
_diffrn_reflns_reduction_process 'Lp corrections applied'
_diffrn_reflns_theta_max 27.5
_diffrn_reflns_theta_min 2.0
_exptl_absorpt_coefficient_mu 2.928
_exptl_absorpt_correction_type none
_exptl_crystal_colour colorless
_exptl_crystal_density_diffrn 1.775
_exptl_crystal_description needle
_exptl_crystal_F_000 1320.00
_exptl_crystal_size_max 0.350
_exptl_crystal_size_mid 0.050
_exptl_crystal_size_min 0.020
_refine_diff_density_max 0.42
_refine_diff_density_min -0.39
_refine_ls_extinction_coef 0.0027(5)
_refine_ls_extinction_method 'Zachariasen(1968) type 2 gaussian isotropic'
_refine_ls_goodness_of_fit_obs 1.181
_refine_ls_hydrogen_treatment noref
_refine_ls_matrix_type full
_refine_ls_number_constraints 0
_refine_ls_number_parameters 308
_refine_ls_number_reflns 2838
_refine_ls_number_restraints 0
_refine_ls_R_factor_obs 0.0410
_refine_ls_shift/su_max 0.0010
_refine_ls_shift/su_mean 0.0000
_refine_ls_structure_factor_coef F
_refine_ls_weighting_details 'w = 1/[\s^2^(Fo) + 0.00070|Fo|^2^]'
_refine_ls_weighting_scheme calc
_refine_ls_wR_factor_obs 0.0461
_reflns_threshold_expression >2.0sigma(I)
_cod_data_source_file ja982904e.cif
_cod_data_source_block C16H27BrCl2N4O10Zn
_cod_original_cell_volume 2438.5400
_cod_original_sg_symbol_H-M 'P 21/n '
_cod_original_formula_sum 'C16 H27 Br Cl2 N4 O10 Zn '
_cod_database_code 4116296

loop_
_symmetry_equiv_pos_as_xyz
x,y,z
1/2-x,1/2+y,1/2-z
-x,-y,-z
1/2+x,1/2-y,1/2+z

loop_
_atom_site_label
_atom_site_type_symbol
_atom_site_fract_x
_atom_site_fract_y
_atom_site_fract_z
_atom_site_U_iso_or_equiv
_atom_site_adp_type
_atom_site_occupancy
_atom_site_calc_flag
Br(21) Br 0.82987(6) 0.92082(6) 0.71678(4) 0.0676(2) Uani 1.00 d
Zn(1) Zn 0.71559(4) 0.24342(5) 0.44775(3) 0.0300(1) Uani 1.00 d
Cl(24) Cl 1.0059(1) 0.2632(1) 0.62602(7) 0.0485(4) Uani 1.00 d
Cl(29) Cl 0.4770(1) 0.2135(1) 0.61431(8) 0.0492(4) Uani 1.00 d
O(22) O 0.7387(3) 0.3920(3) 0.5252(2) 0.0409(10) Uani 1.00 d
O(23) O 0.7383(3) 0.1352(3) 0.5453(2) 0.0427(10) Uani 1.00 d
O(25) O 0.9733(5) 0.1585(5) 0.5822(3) 0.102(2) Uani 1.00 d
O(26) O 0.9346(5) 0.2717(7) 0.6806(3) 0.118(3) Uani 1.00 d
O(27) O 0.9964(4) 0.3649(4) 0.5769(3) 0.087(2) Uani 1.00 d
O(28) O 1.1176(3) 0.2501(4) 0.6595(2) 0.068(1) Uani 1.00 d
O(30) O 0.4279(4) 0.1346(4) 0.5563(3) 0.090(2) Uani 1.00 d
O(31) O 0.4072(5) 0.2262(5) 0.6698(3) 0.106(2) Uani 1.00 d
O(32) O 0.4949(4) 0.3268(4) 0.5808(3) 0.072(2) Uani 1.00 d
O(33) O 0.5786(3) 0.1582(4) 0.6446(2) 0.071(1) Uani 1.00 d
N(1) N 0.7212(3) 0.4047(3) 0.3739(2) 0.030(1) Uani 1.00 d
N(4) N 0.5412(3) 0.2633(4) 0.4183(2) 0.037(1) Uani 1.00 d
N(7) N 0.6892(3) 0.0849(4) 0.3808(2) 0.042(1) Uani 1.00 d
N(10) N 0.8824(3) 0.2233(4) 0.4214(2) 0.040(1) Uani 1.00 d
C(2) C 0.6096(4) 0.4127(4) 0.3316(3) 0.039(1) Uani 1.00 d
C(3) C 0.5209(4) 0.3822(5) 0.3811(3) 0.047(2) Uani 1.00 d
C(5) C 0.5005(4) 0.1565(5) 0.3731(3) 0.046(2) Uani 1.00 d
C(6) C 0.5867(4) 0.1032(5) 0.3312(3) 0.043(1) Uani 1.00 d
C(8) C 0.7899(5) 0.0637(6) 0.3427(3) 0.061(2) Uani 1.00 d
C(9) C 0.8913(5) 0.1002(6) 0.3918(4) 0.063(2) Uani 1.00 d
C(11) C 0.9091(4) 0.3223(5) 0.3732(3) 0.048(2) Uani 1.00 d
C(12) C 0.8076(4) 0.3758(5) 0.3271(3) 0.039(1) Uani 1.00 d
C(13) C 0.7479(4) 0.5140(4) 0.4188(3) 0.039(1) Uani 1.00 d
C(14) C 0.7525(3) 0.4930(4) 0.5010(2) 0.032(1) Uani 1.00 d
C(15) C 0.7754(4) 0.5973(4) 0.5523(2) 0.033(1) Uani 1.00 d
C(16) C 0.7817(4) 0.7152(5) 0.5259(3) 0.042(1) Uani 1.00 d
C(17) C 0.7987(5) 0.8114(5) 0.5749(3) 0.047(2) Uani 1.00 d
C(18) C 0.8081(4) 0.7881(5) 0.6498(3) 0.042(1) Uani 1.00 d
C(19) C 0.8043(4) 0.6724(5) 0.6782(3) 0.043(2) Uani 1.00 d
C(20) C 0.7876(4) 0.5777(5) 0.6285(3) 0.040(1) Uani 1.00 d
H(2a) H 0.5979 0.4926 0.3129 0.0464 Uiso 1.00 calc
H(2b) H 0.6046 0.3572 0.2914 0.0464 Uiso 1.00 calc
H(3a) H 0.4511 0.3801 0.3516 0.0559 Uiso 1.00 calc
H(3b) H 0.5206 0.4433 0.4179 0.0559 Uiso 1.00 calc
H(4) H 0.5071 0.2634 0.4625 0.0449 Uiso 1.00 calc
H(5a) H 0.4772 0.0964 0.4051 0.0552 Uiso 1.00 calc
H(5b) H 0.4396 0.1809 0.3387 0.0552 Uiso 1.00 calc
H(6a) H 0.6001 0.1566 0.2924 0.0516 Uiso 1.00 calc
H(6b) H 0.5616 0.0276 0.3108 0.0516 Uiso 1.00 calc
H(7) H 0.6799 0.0178 0.4121 0.0502 Uiso 1.00 calc
H(8a) H 0.7945 -0.0198 0.3309 0.0731 Uiso 1.00 calc
H(8b) H 0.7842 0.1100 0.2984 0.0731 Uiso 1.00 calc
H(9a) H 0.9523 0.0974 0.3642 0.0752 Uiso 1.00 calc
H(9b) H 0.9030 0.0450 0.4320 0.0752 Uiso 1.00 calc
H(10) H 0.9309 0.2287 0.4664 0.0480 Uiso 1.00 calc
H(11a) H 0.9448 0.3846 0.4031 0.0575 Uiso 1.00 calc
H(11b) H 0.9576 0.2924 0.3405 0.0575 Uiso 1.00 calc
H(12a) H 0.7795 0.3189 0.2904 0.0471 Uiso 1.00 calc
H(12b) H 0.8283 0.4477 0.3038 0.0471 Uiso 1.00 calc
H(13a) H 0.8178 0.5430 0.4089 0.0464 Uiso 1.00 calc
H(13b) H 0.6932 0.5734 0.4045 0.0464 Uiso 1.00 calc
H(16) H 0.7744 0.7297 0.4741 0.0503 Uiso 1.00 calc
H(17) H 0.8037 0.8918 0.5571 0.0565 Uiso 1.00 calc
H(19) H 0.8130 0.6585 0.7301 0.0516 Uiso 1.00 calc
H(20) H 0.7843 0.4974 0.6467 0.0476 Uiso 1.00 calc
H(23a) H 0.7963 0.1520 0.5736 0.0519 Uiso 1.00 calc
H(23b) H 0.6866 0.1487 0.5760 0.0519 Uiso 1.00 calc

loop_
_atom_site_aniso_label
_atom_site_aniso_U_11
_atom_site_aniso_U_22
_atom_site_aniso_U_33
_atom_site_aniso_U_12
_atom_site_aniso_U_13
_atom_site_aniso_U_23
Br(21) 0.0829(4) 0.0566(4) 0.0635(4) -0.0040(3) 0.0097(3) -0.0345(3)
Zn(1) 0.0375(3) 0.0256(3) 0.0267(3) 0.0008(2) 0.0034(2) -0.0007(2)
Cl(24) 0.0471(7) 0.0513(8) 0.0447(7) -0.0001(6) -0.0044(5) 0.0022(6)
Cl(29) 0.0562(8) 0.0415(8) 0.0519(8) 0.0061(6) 0.0149(6) 0.0077(6)
O(22) 0.063(2) 0.032(2) 0.029(2) -0.003(2) 0.008(1) 0.001(2)
O(23) 0.053(2) 0.038(2) 0.036(2) 0.001(2) 0.001(1) 0.006(2)
O(25) 0.129(4) 0.059(3) 0.101(4) 0.008(3) -0.050(3) -0.016(3)
O(26) 0.076(4) 0.199(8) 0.083(4) 0.001(4) 0.029(3) 0.000(4)
O(27) 0.066(3) 0.068(3) 0.120(4) -0.006(2) -0.013(3) 0.043(3)
O(28) 0.051(2) 0.091(4) 0.057(3) 0.002(2) -0.014(2) 0.010(3)
O(30) 0.113(4) 0.064(3) 0.085(4) -0.016(3) -0.025(3) 0.013(3)
O(31) 0.126(5) 0.096(4) 0.115(4) 0.034(3) 0.089(4) 0.035(3)
O(32) 0.101(3) 0.034(2) 0.088(3) 0.000(2) 0.041(3) 0.011(2)
O(33) 0.064(3) 0.092(4) 0.055(3) 0.016(2) 0.001(2) 0.016(2)
N(1) 0.040(2) 0.028(2) 0.022(2) -0.001(2) 0.004(1) -0.001(2)
N(4) 0.042(2) 0.035(2) 0.036(2) -0.003(2) 0.009(2) -0.003(2)
N(7) 0.051(2) 0.031(2) 0.042(2) -0.001(2) -0.004(2) -0.006(2)
N(10) 0.046(2) 0.039(3) 0.035(2) 0.009(2) 0.003(2) 0.003(2)
C(2) 0.050(3) 0.030(3) 0.034(3) 0.005(2) -0.005(2) 0.007(2)
C(3) 0.044(3) 0.042(3) 0.052(3) 0.007(2) 0.001(2) 0.003(3)
C(5) 0.040(3) 0.046(3) 0.051(3) -0.015(2) 0.001(2) -0.005(3)
C(6) 0.054(3) 0.033(3) 0.040(3) -0.006(2) -0.003(2) -0.006(2)
C(8) 0.063(4) 0.054(4) 0.067(4) 0.015(3) 0.015(3) -0.027(3)
C(9) 0.054(3) 0.055(4) 0.080(5) 0.015(3) 0.012(3) -0.015(3)
C(11) 0.036(3) 0.053(4) 0.057(4) 0.000(2) 0.016(2) 0.006(3)
C(12) 0.048(3) 0.041(3) 0.030(3) 0.005(2) 0.013(2) 0.006(2)
C(13) 0.053(3) 0.030(3) 0.032(3) -0.006(2) 0.005(2) -0.003(2)
C(14) 0.034(2) 0.031(3) 0.031(2) 0.002(2) 0.004(2) -0.002(2)
C(15) 0.037(2) 0.032(3) 0.028(2) -0.001(2) 0.003(2) -0.003(2)
C(16) 0.054(3) 0.039(3) 0.032(3) 0.005(2) 0.001(2) -0.003(2)
C(17) 0.065(4) 0.027(3) 0.049(3) 0.000(2) 0.002(3) -0.006(2)
C(18) 0.038(3) 0.043(3) 0.046(3) 0.000(2) 0.003(2) -0.017(3)
C(19) 0.047(3) 0.050(3) 0.032(3) -0.006(2) 0.006(2) -0.007(2)
C(20) 0.048(3) 0.036(3) 0.036(3) -0.010(2) 0.009(2) -0.001(2)

loop_
_atom_type_symbol
_atom_type_description
_atom_type_scat_dispersion_real
_atom_type_scat_dispersion_imag
_atom_type_scat_source
C C 0.003 0.002
;International Tables for Crystallography

(1992, Vol. C, Tables 4.2.6.8 and 6.1.1.1)

;
H H 0.000 0.000
;International Tables for Crystallography

(1992, Vol. C, Table 6.1.1.2)

;
N N 0.006 0.003
;International Tables for Crystallography

(1992, Vol. C, Tables 4.2.6.8 and 6.1.1.1)

;
O O 0.011 0.006
;International Tables for Crystallography

(1992, Vol. C, Tables 4.2.6.8 and 6.1.1.1)

;
Cl Cl 0.148 0.159
;International Tables for Crystallography

(1992, Vol. C, Tables 4.2.6.8 and 6.1.1.1)

;
Br Br -0.290 2.459
;International Tables for Crystallography

(1992, Vol. C, Tables 4.2.6.8 and 6.1.1.1)

;
Zn Zn 0.284 1.430
;International Tables for Crystallography

(1992, Vol. C, Tables 4.2.6.8 and 6.1.1.1)

;

loop_
_geom_angle_atom_site_label_1
_geom_angle_atom_site_label_2
_geom_angle_atom_site_label_3
_geom_angle
_geom_angle_site_symmetry_1
_geom_angle_site_symmetry_2
_geom_angle_site_symmetry_3
_geom_angle_publ_flag
O(22) Zn(1) O(23) 83.7(1) 1_555 1_555 1_555 yes
O(22) Zn(1) N(1) 77.0(1) 1_555 1_555 1_555 yes
O(22) Zn(1) N(4) 97.5(1) 1_555 1_555 1_555 yes
O(22) Zn(1) N(7) 173.9(1) 1_555 1_555 1_555 yes
O(22) Zn(1) N(10) 99.9(1) 1_555 1_555 1_555 yes
O(23) Zn(1) N(1) 159.5(1) 1_555 1_555 1_555 yes
O(23) Zn(1) N(4) 106.8(1) 1_555 1_555 1_555 yes
O(23) Zn(1) N(7) 90.5(1) 1_555 1_555 1_555 yes
O(23) Zn(1) N(10) 95.6(1) 1_555 1_555 1_555 yes
N(1) Zn(1) N(4) 82.7(1) 1_555 1_555 1_555 yes
N(1) Zn(1) N(7) 109.0(1) 1_555 1_555 1_555 yes
N(1) Zn(1) N(10) 81.3(1) 1_555 1_555 1_555 yes
N(4) Zn(1) N(7) 82.3(1) 1_555 1_555 1_555 yes
N(4) Zn(1) N(10) 153.0(2) 1_555 1_555 1_555 yes
N(7) Zn(1) N(10) 82.5(2) 1_555 1_555 1_555 yes
O(25) Cl(24) O(26) 107.1(4) 1_555 1_555 1_555 yes
O(25) Cl(24) O(27) 106.9(3) 1_555 1_555 1_555 yes
O(25) Cl(24) O(28) 109.9(3) 1_555 1_555 1_555 yes
O(26) Cl(24) O(27) 112.3(4) 1_555 1_555 1_555 yes
O(26) Cl(24) O(28) 110.4(3) 1_555 1_555 1_555 yes
O(27) Cl(24) O(28) 110.1(3) 1_555 1_555 1_555 yes
O(30) Cl(29) O(31) 110.6(4) 1_555 1_555 1_555 yes
O(30) Cl(29) O(32) 106.9(3) 1_555 1_555 1_555 yes
O(30) Cl(29) O(33) 106.7(3) 1_555 1_555 1_555 yes
O(31) Cl(29) O(32) 111.0(3) 1_555 1_555 1_555 yes
O(31) Cl(29) O(33) 109.9(3) 1_555 1_555 1_555 yes
O(32) Cl(29) O(33) 111.6(3) 1_555 1_555 1_555 yes
Zn(1) O(22) C(14) 118.2(3) 1_555 1_555 1_555 yes
Zn(1) N(1) C(2) 105.3(3) 1_555 1_555 1_555 yes
Zn(1) N(1) C(12) 104.6(3) 1_555 1_555 1_555 yes
Zn(1) N(1) C(13) 110.0(3) 1_555 1_555 1_555 yes
C(2) N(1) C(12) 113.1(3) 1_555 1_555 1_555 yes
C(2) N(1) C(13) 111.5(4) 1_555 1_555 1_555 yes
C(12) N(1) C(13) 111.9(4) 1_555 1_555 1_555 yes
Zn(1) N(4) C(3) 108.0(3) 1_555 1_555 1_555 yes
Zn(1) N(4) C(5) 108.1(3) 1_555 1_555 1_555 yes
C(3) N(4) C(5) 115.1(4) 1_555 1_555 1_555 yes
Zn(1) N(7) C(6) 107.2(3) 1_555 1_555 1_555 yes
Zn(1) N(7) C(8) 108.5(3) 1_555 1_555 1_555 yes
C(6) N(7) C(8) 115.0(4) 1_555 1_555 1_555 yes
Zn(1) N(10) C(9) 106.9(3) 1_555 1_555 1_555 yes
Zn(1) N(10) C(11) 110.0(3) 1_555 1_555 1_555 yes
C(9) N(10) C(11) 116.0(4) 1_555 1_555 1_555 yes
N(1) C(2) C(3) 110.7(4) 1_555 1_555 1_555 yes
N(4) C(3) C(2) 111.9(4) 1_555 1_555 1_555 yes
N(4) C(5) C(6) 112.6(4) 1_555 1_555 1_555 yes
N(7) C(6) C(5) 110.1(4) 1_555 1_555 1_555 yes
N(7) C(8) C(9) 110.3(5) 1_555 1_555 1_555 yes
N(10) C(9) C(8) 112.1(4) 1_555 1_555 1_555 yes
N(10) C(11) C(12) 113.1(4) 1_555 1_555 1_555 yes
N(1) C(12) C(11) 111.0(4) 1_555 1_555 1_555 yes
N(1) C(13) C(14) 113.7(4) 1_555 1_555 1_555 yes
O(22) C(14) C(13) 120.6(4) 1_555 1_555 1_555 yes
O(22) C(14) C(15) 120.4(4) 1_555 1_555 1_555 yes
C(13) C(14) C(15) 119.0(4) 1_555 1_555 1_555 yes
C(14) C(15) C(16) 121.5(4) 1_555 1_555 1_555 yes
C(14) C(15) C(20) 119.5(4) 1_555 1_555 1_555 yes
C(16) C(15) C(20) 118.9(4) 1_555 1_555 1_555 yes
C(15) C(16) C(17) 120.4(5) 1_555 1_555 1_555 yes
C(16) C(17) C(18) 118.7(5) 1_555 1_555 1_555 yes
Br(21) C(18) C(17) 118.5(4) 1_555 1_555 1_555 yes
Br(21) C(18) C(19) 118.8(4) 1_555 1_555 1_555 yes
C(17) C(18) C(19) 122.7(5) 1_555 1_555 1_555 yes
C(18) C(19) C(20) 117.7(4) 1_555 1_555 1_555 yes
C(15) C(20) C(19) 121.5(5) 1_555 1_555 1_555 yes

loop_
_geom_bond_atom_site_label_1
_geom_bond_atom_site_label_2
_geom_bond_distance
_geom_bond_site_symmetry_1
_geom_bond_site_symmetry_2
_geom_bond_publ_flag
Br(21) C(18) 1.905(5) 1_555 1_555 yes
Zn(1) O(22) 2.159(3) 1_555 1_555 yes
Zn(1) O(23) 2.130(3) 1_555 1_555 yes
Zn(1) N(1) 2.238(4) 1_555 1_555 yes
Zn(1) N(4) 2.143(4) 1_555 1_555 yes
Zn(1) N(7) 2.135(4) 1_555 1_555 yes
Zn(1) N(10) 2.163(4) 1_555 1_555 yes
Cl(24) O(25) 1.433(5) 1_555 1_555 yes
Cl(24) O(26) 1.403(5) 1_555 1_555 yes
Cl(24) O(27) 1.431(4) 1_555 1_555 yes
Cl(24) O(28) 1.431(4) 1_555 1_555 yes
Cl(29) O(30) 1.441(5) 1_555 1_555 yes
Cl(29) O(31) 1.408(4) 1_555 1_555 yes
Cl(29) O(32) 1.422(4) 1_555 1_555 yes
Cl(29) O(33) 1.431(4) 1_555 1_555 yes
O(22) C(14) 1.221(5) 1_555 1_555 yes
N(1) C(2) 1.484(6) 1_555 1_555 yes
N(1) C(12) 1.472(6) 1_555 1_555 yes
N(1) C(13) 1.471(6) 1_555 1_555 yes
N(4) C(3) 1.485(7) 1_555 1_555 yes
N(4) C(5) 1.489(6) 1_555 1_555 yes
N(7) C(6) 1.464(6) 1_555 1_555 yes
N(7) C(8) 1.504(7) 1_555 1_555 yes
N(10) C(9) 1.472(7) 1_555 1_555 yes
N(10) C(11) 1.464(7) 1_555 1_555 yes
C(2) C(3) 1.531(7) 1_555 1_555 yes
C(5) C(6) 1.496(8) 1_555 1_555 yes
C(8) C(9) 1.491(8) 1_555 1_555 yes
C(11) C(12) 1.527(7) 1_555 1_555 yes
C(13) C(14) 1.507(6) 1_555 1_555 yes
C(14) C(15) 1.487(6) 1_555 1_555 yes
C(15) C(16) 1.394(7) 1_555 1_555 yes
C(15) C(20) 1.393(7) 1_555 1_555 yes
C(16) C(17) 1.386(7) 1_555 1_555 yes
C(17) C(18) 1.378(7) 1_555 1_555 yes
C(18) C(19) 1.382(8) 1_555 1_555 yes
C(19) C(20) 1.382(7) 1_555 1_555 yes

loop_
_geom_contact_atom_site_label_1
_geom_contact_atom_site_label_2
_geom_contact_distance
_geom_contact_site_symmetry_1
_geom_contact_site_symmetry_2
O(22) O(27) 3.187(6) 1_555 1_555
O(22) O(32) 3.340(6) 1_555 1_555
O(23) O(33) 2.830(6) 1_555 1_555
O(23) O(25) 2.879(7) 1_555 1_555
O(23) O(26) 3.553(7) 1_555 1_555
O(25) N(10) 3.081(6) 1_555 1_555
O(25) C(9) 3.309(8) 1_555 3_756
O(25) C(9) 3.543(8) 1_555 1_555
O(26) C(6) 3.408(8) 1_555 4_555
O(26) C(5) 3.583(8) 1_555 4_555
O(27) N(10) 3.379(7) 1_555 1_555
O(27) C(13) 3.392(7) 1_555 3_766
O(27) C(14) 3.432(6) 1_555 1_555
O(27) C(16) 3.592(8) 1_555 3_766
O(28) C(13) 3.480(7) 1_555 3_766
O(28) O(31) 3.532(7) 1_555 1_655
O(28) C(6) 3.581(7) 1_555 4_555
O(30) N(7) 3.106(7) 1_555 3_656
O(30) C(16) 3.256(7) 1_555 3_666
O(30) N(4) 3.333(7) 1_555 1_555
O(30) C(6) 3.349(7) 1_555 3_656
O(30) C(17) 3.475(7) 1_555 3_666
O(30) C(5) 3.534(8) 1_555 3_656
O(30) C(5) 3.563(8) 1_555 1_555
O(31) C(12) 3.436(7) 1_555 4_455
O(32) N(4) 3.157(6) 1_555 1_555
O(32) C(3) 3.300(7) 1_555 3_666
O(32) C(13) 3.451(7) 1_555 3_666
O(33) C(19) 3.365(7) 1_555 2_646
O(33) C(6) 3.584(7) 1_555 3_656
